data_4105268
loop_
_publ_author_name
'Jongwook Choi'
'Yuriy Choliy'
'Xiawei Zhang'
'Thomas J. Emge'
'Karsten Krogh-Jespersen'
'Alan S. Goldman'

_publ_section_title
;
 Cleavage of sp3 C-O Bonds via Oxidative Addition of C-H Bonds
;
_journal_name_full 'Journal of the American Chemical Society'
_journal_page_first 15627
_journal_page_last 15629
_journal_paper_doi 10.1021/ja906930u
_journal_volume 131
_journal_year 2009
_chemical_formula_sum 'C31 H49 Ir O P2'
_chemical_formula_weight 691.84
_chemical_name_systematic
; 
 ? 
;
_space_group_IT_number 14
_symmetry_cell_setting monoclinic
_symmetry_space_group_name_Hall '-P 2ybc'
_symmetry_space_group_name_H-M 'P 1 21/c 1'
_atom_sites_solution_hydrogens geom
_atom_sites_solution_primary direct
_atom_sites_solution_secondary difmap
_audit_creation_method SHELXL-97
_cell_angle_alpha 90.00
_cell_angle_beta 109.945(2)
_cell_angle_gamma 90.00
_cell_formula_units_Z 4
_cell_length_a 10.9042(12)
_cell_length_b 18.895(2)
_cell_length_c 15.2167(16)
_cell_measurement_reflns_used 6844
_cell_measurement_temperature 100(2)
_cell_measurement_theta_max 30.59
_cell_measurement_theta_min 2.26
_cell_volume 2947.1(5)
_computing_cell_refinement 'Bruker SMART'
_computing_data_collection 'Bruker SMART'
_computing_data_reduction 'Bruker SAINT'
_computing_molecular_graphics 'Bruker SHELXTL'
_computing_publication_material 'Bruker SHELXTL'
_computing_structure_refinement 'SHELXL-97 (Sheldrick, 1997)'
_computing_structure_solution 'SHELXS-97 (Sheldrick, 1990)'
_diffrn_ambient_temperature 100(2)
_diffrn_measured_fraction_theta_full 0.996
_diffrn_measured_fraction_theta_max 0.996
_diffrn_measurement_device_type 'CCD area detector'
_diffrn_measurement_method 'phi and omega scans'
_diffrn_radiation_monochromator graphite
_diffrn_radiation_source 'fine-focus sealed tube'
_diffrn_radiation_type MoK\a
_diffrn_radiation_wavelength 0.71073
_diffrn_reflns_av_R_equivalents 0.0473
_diffrn_reflns_av_sigmaI/netI 0.0440
_diffrn_reflns_limit_h_max 15
_diffrn_reflns_limit_h_min -15
_diffrn_reflns_limit_k_max 26
_diffrn_reflns_limit_k_min -27
_diffrn_reflns_limit_l_max 21
_diffrn_reflns_limit_l_min -21
_diffrn_reflns_number 35600
_diffrn_reflns_theta_full 30.60
_diffrn_reflns_theta_max 30.60
_diffrn_reflns_theta_min 1.79
_exptl_absorpt_coefficient_mu 4.661
_exptl_absorpt_correction_T_max 0.9999
_exptl_absorpt_correction_T_min 0.5828
_exptl_absorpt_correction_type multi-scan
_exptl_absorpt_process_details 'Bruker SAINT (SADABS)'
_exptl_crystal_colour red
_exptl_crystal_density_diffrn 1.559
_exptl_crystal_description rod
_exptl_crystal_F_000 1400
_exptl_crystal_size_max 0.23
_exptl_crystal_size_mid 0.05
_exptl_crystal_size_min 0.02
_refine_diff_density_max 2.561
_refine_diff_density_min -1.267
_refine_diff_density_rms 0.156
_refine_ls_extinction_method none
_refine_ls_goodness_of_fit_ref 1.023
_refine_ls_hydrogen_treatment mixed
_refine_ls_matrix_type full
_refine_ls_number_parameters 328
_refine_ls_number_reflns 9032
_refine_ls_number_restraints 0
_refine_ls_restrained_S_all 1.023
_refine_ls_R_factor_all 0.0508
_refine_ls_R_factor_gt 0.0339
_refine_ls_shift/su_max 0.001
_refine_ls_shift/su_mean 0.000
_refine_ls_structure_factor_coef Fsqd
_refine_ls_weighting_details 'calc w=1/[\s^2^(Fo^2^)+(0.0360P)^2^+2.5000P] where P=(Fo^2^+2Fc^2^)/3'
_refine_ls_weighting_scheme calc
_refine_ls_wR_factor_gt 0.0726
_refine_ls_wR_factor_ref 0.0788
_reflns_number_gt 7165
_reflns_number_total 9032
_reflns_threshold_expression >2sigma(I)
_cod_data_source_file ja906930u_si_003.cif
_cod_data_source_block ir_ansl
_cod_database_code 4105268

loop_
_symmetry_equiv_pos_as_xyz
'x, y, z'
'-x, y+1/2, -z+1/2'
'-x, -y, -z'
'x, -y-1/2, z-1/2'

loop_
_atom_site_label
_atom_site_type_symbol
_atom_site_fract_x
_atom_site_fract_y
_atom_site_fract_z
_atom_site_U_iso_or_equiv
_atom_site_adp_type
_atom_site_occupancy
_atom_site_symmetry_multiplicity
_atom_site_calc_flag
_atom_site_refinement_flags
Ir1 Ir 0.470500(12) 0.244257(6) 0.090665(9) 0.01716(4) Uani 1 1 d .
P1 P 0.66383(9) 0.18232(4) 0.11141(6) 0.01882(17) Uani 1 1 d .
P2 P 0.32568(9) 0.33698(5) 0.07223(6) 0.02014(18) Uani 1 1 d .
C1 C 0.6016(3) 0.32329(17) 0.1609(2) 0.0198(7) Uani 1 1 d .
C2 C 0.7366(3) 0.31763(18) 0.1773(2) 0.0220(7) Uani 1 1 d .
C3 C 0.8231(4) 0.3705(2) 0.2242(3) 0.0286(8) Uani 1 1 d .
H3 H 0.9141 0.3647 0.2368 0.034 Uiso 1 1 calc R
C4 C 0.7767(4) 0.4319(2) 0.2525(3) 0.0309(9) Uani 1 1 d .
H4 H 0.8358 0.4682 0.2838 0.037 Uiso 1 1 calc R
C5 C 0.6449(4) 0.43989(19) 0.2350(3) 0.0251(8) Uani 1 1 d .
H5 H 0.6129 0.4820 0.2536 0.030 Uiso 1 1 calc R
C6 C 0.5586(4) 0.38618(18) 0.1900(2) 0.0223(7) Uani 1 1 d .
C7 C 0.7852(4) 0.25441(18) 0.1380(3) 0.0274(8) Uani 1 1 d .
H7A H 0.8685 0.2376 0.1838 0.033 Uiso 1 1 calc R
H7B H 0.8016 0.2683 0.0802 0.033 Uiso 1 1 calc R
C8 C 0.4137(4) 0.3928(2) 0.1727(3) 0.0291(8) Uani 1 1 d .
H8A H 0.3860 0.4427 0.1595 0.035 Uiso 1 1 calc R
H8B H 0.3943 0.3773 0.2287 0.035 Uiso 1 1 calc R
C9 C 0.7324(4) 0.1211(2) 0.2142(3) 0.0302(8) Uani 1 1 d .
C10 C 0.8603(4) 0.0843(2) 0.2164(3) 0.0436(11) Uani 1 1 d .
H10A H 0.8988 0.0594 0.2760 0.065 Uiso 1 1 calc R
H10B H 0.9219 0.1200 0.2097 0.065 Uiso 1 1 calc R
H10C H 0.8412 0.0503 0.1648 0.065 Uiso 1 1 calc R
C11 C 0.7675(5) 0.1671(3) 0.3029(3) 0.0439(11) Uani 1 1 d .
H11A H 0.6914 0.1951 0.3018 0.066 Uiso 1 1 calc R
H11B H 0.8396 0.1988 0.3053 0.066 Uiso 1 1 calc R
H11C H 0.7939 0.1365 0.3583 0.066 Uiso 1 1 calc R
C12 C 0.6335(5) 0.0635(2) 0.2133(3) 0.0413(11) Uani 1 1 d .
H12A H 0.6598 0.0403 0.2746 0.062 Uiso 1 1 calc R
H12B H 0.6303 0.0284 0.1652 0.062 Uiso 1 1 calc R
H12C H 0.5471 0.0848 0.1997 0.062 Uiso 1 1 calc R
C13 C 0.6765(4) 0.14194(18) 0.0021(3) 0.0224(7) Uani 1 1 d .
C14 C 0.8148(4) 0.1314(2) 0.0012(3) 0.0364(10) Uani 1 1 d .
H14A H 0.8572 0.0930 0.0441 0.055 Uiso 1 1 calc R
H14B H 0.8648 0.1752 0.0211 0.055 Uiso 1 1 calc R
H14C H 0.8114 0.1192 -0.0622 0.055 Uiso 1 1 calc R
C15 C 0.6052(5) 0.1938(2) -0.0761(3) 0.0357(10) Uani 1 1 d .
H15A H 0.6473 0.2404 -0.0625 0.054 Uiso 1 1 calc R
H15B H 0.5139 0.1980 -0.0799 0.054 Uiso 1 1 calc R
H15C H 0.6089 0.1764 -0.1358 0.054 Uiso 1 1 calc R
C16 C 0.6032(4) 0.07141(19) -0.0187(3) 0.0278(8) Uani 1 1 d .
H16A H 0.5924 0.0565 -0.0826 0.042 Uiso 1 1 calc R
H16B H 0.5172 0.0771 -0.0125 0.042 Uiso 1 1 calc R
H16C H 0.6530 0.0355 0.0255 0.042 Uiso 1 1 calc R
C17 C 0.3242(4) 0.3877(2) -0.0349(3) 0.0281(8) Uani 1 1 d .
C18 C 0.4533(4) 0.3691(3) -0.0506(3) 0.0400(10) Uani 1 1 d .
H18A H 0.4607 0.3176 -0.0544 0.060 Uiso 1 1 calc R
H18B H 0.5270 0.3872 0.0017 0.060 Uiso 1 1 calc R
H18C H 0.4539 0.3907 -0.1089 0.060 Uiso 1 1 calc R
C19 C 0.3243(5) 0.4685(2) -0.0209(4) 0.0480(12) Uani 1 1 d .
H19A H 0.3315 0.4924 -0.0761 0.072 Uiso 1 1 calc R
H19B H 0.3986 0.4818 0.0344 0.072 Uiso 1 1 calc R
H19C H 0.2429 0.4827 -0.0119 0.072 Uiso 1 1 calc R
C20 C 0.2153(5) 0.3653(3) -0.1219(3) 0.0471(12) Uani 1 1 d .
H20A H 0.1316 0.3806 -0.1178 0.071 Uiso 1 1 calc R
H20B H 0.2158 0.3136 -0.1278 0.071 Uiso 1 1 calc R
H20C H 0.2278 0.3870 -0.1767 0.071 Uiso 1 1 calc R
C21 C 0.1557(4) 0.3321(2) 0.0775(3) 0.0299(8) Uani 1 1 d .
C22 C 0.1611(5) 0.3009(3) 0.1706(3) 0.0443(11) Uani 1 1 d .
H22A H 0.0722 0.2945 0.1712 0.066 Uiso 1 1 calc R
H22B H 0.2091 0.3330 0.2212 0.066 Uiso 1 1 calc R
H22C H 0.2055 0.2550 0.1795 0.066 Uiso 1 1 calc R
C23 C 0.0895(5) 0.4055(2) 0.0660(4) 0.0505(13) Uani 1 1 d .
H23A H 0.0028 0.4007 0.0712 0.076 Uiso 1 1 calc R
H23B H 0.0811 0.4250 0.0046 0.076 Uiso 1 1 calc R
H23C H 0.1427 0.4374 0.1150 0.076 Uiso 1 1 calc R
C24 C 0.0681(4) 0.2828(2) 0.0019(3) 0.0371(10) Uani 1 1 d .
H24A H 0.1084 0.2358 0.0081 0.056 Uiso 1 1 calc R
H24B H 0.0575 0.3022 -0.0600 0.056 Uiso 1 1 calc R
H24C H -0.0174 0.2789 0.0092 0.056 Uiso 1 1 calc R
C25 C 0.2826(4) 0.13295(19) 0.0879(3) 0.0259(8) Uani 1 1 d .
C26 C 0.3312(3) 0.16691(18) 0.0258(3) 0.0224(7) Uani 1 1 d .
C27 C 0.2709(4) 0.1482(2) -0.0680(3) 0.0271(8) Uani 1 1 d .
H27 H 0.3014 0.1690 -0.1136 0.032 Uiso 1 1 calc R
C28 C 0.1677(4) 0.1002(2) -0.0974(3) 0.0313(9) Uani 1 1 d .
H28 H 0.1292 0.0889 -0.1618 0.038 Uiso 1 1 calc R
C29 C 0.1212(4) 0.0689(2) -0.0321(3) 0.0333(9) Uani 1 1 d .
H29 H 0.0499 0.0369 -0.0519 0.040 Uiso 1 1 calc R
C30 C 0.1793(4) 0.0847(2) 0.0620(3) 0.0320(9) Uani 1 1 d .
H30 H 0.1497 0.0633 0.1076 0.038 Uiso 1 1 calc R
O1 O 0.3343(3) 0.15025(17) 0.1817(2) 0.0426(8) Uani 1 1 d .
C31 C 0.4349(4) 0.2036(2) 0.2042(3) 0.0285(8) Uani 1 1 d .
H31A H 0.5167 0.1829 0.2473 0.034 Uiso 1 1 calc R
H31B H 0.4095 0.2428 0.2377 0.034 Uiso 1 1 calc R

loop_
_atom_site_aniso_label
_atom_site_aniso_U_11
_atom_site_aniso_U_22
_atom_site_aniso_U_33
_atom_site_aniso_U_23
_atom_site_aniso_U_13
_atom_site_aniso_U_12
Ir1 0.01862(7) 0.01645(6) 0.01717(6) -0.00189(5) 0.00711(5) -0.00248(5)
P1 0.0192(4) 0.0158(4) 0.0224(4) -0.0027(3) 0.0083(4) -0.0033(3)
P2 0.0211(5) 0.0188(4) 0.0222(4) -0.0002(3) 0.0097(4) 0.0004(3)
C1 0.0267(18) 0.0144(14) 0.0194(16) -0.0028(12) 0.0093(14) -0.0066(12)
C2 0.0229(18) 0.0180(15) 0.0262(18) -0.0036(13) 0.0098(15) -0.0039(13)
C3 0.026(2) 0.0267(18) 0.035(2) -0.0086(15) 0.0132(17) -0.0089(15)
C4 0.035(2) 0.0232(18) 0.034(2) -0.0105(15) 0.0106(18) -0.0120(16)
C5 0.032(2) 0.0180(16) 0.0252(18) -0.0054(13) 0.0097(16) -0.0032(14)
C6 0.0271(19) 0.0206(16) 0.0203(16) -0.0021(13) 0.0094(14) -0.0003(13)
C7 0.0240(18) 0.0224(17) 0.039(2) -0.0081(15) 0.0151(16) -0.0069(14)
C8 0.027(2) 0.0258(18) 0.032(2) -0.0082(15) 0.0075(16) 0.0041(15)
C9 0.032(2) 0.0266(19) 0.0254(19) 0.0017(15) 0.0020(16) -0.0009(15)
C10 0.037(3) 0.036(2) 0.048(3) 0.005(2) 0.001(2) 0.0061(19)
C11 0.050(3) 0.050(3) 0.024(2) -0.0001(19) 0.003(2) -0.004(2)
C12 0.050(3) 0.030(2) 0.043(3) 0.0110(18) 0.014(2) -0.0041(19)
C13 0.0238(18) 0.0201(16) 0.0276(18) -0.0049(13) 0.0142(15) -0.0029(13)
C14 0.030(2) 0.029(2) 0.059(3) -0.0159(19) 0.028(2) -0.0076(16)
C15 0.056(3) 0.030(2) 0.027(2) 0.0014(16) 0.021(2) -0.0011(19)
C16 0.030(2) 0.0215(17) 0.033(2) -0.0075(15) 0.0117(17) -0.0045(14)
C17 0.034(2) 0.0243(18) 0.029(2) 0.0070(15) 0.0148(17) 0.0024(15)
C18 0.037(2) 0.053(3) 0.036(2) 0.014(2) 0.022(2) 0.005(2)
C19 0.064(3) 0.029(2) 0.060(3) 0.016(2) 0.032(3) 0.005(2)
C20 0.042(3) 0.067(3) 0.029(2) 0.012(2) 0.008(2) -0.007(2)
C21 0.028(2) 0.0275(19) 0.041(2) -0.0011(16) 0.0210(18) 0.0018(15)
C22 0.037(3) 0.061(3) 0.043(3) 0.004(2) 0.026(2) -0.006(2)
C23 0.044(3) 0.035(2) 0.084(4) -0.005(2) 0.037(3) 0.004(2)
C24 0.025(2) 0.040(2) 0.047(3) 0.001(2) 0.0148(19) -0.0016(17)
C25 0.028(2) 0.0216(17) 0.0260(19) 0.0009(14) 0.0061(16) -0.0025(14)
C26 0.0201(17) 0.0175(15) 0.0299(19) -0.0025(13) 0.0091(15) -0.0016(12)
C27 0.026(2) 0.0269(18) 0.0262(19) 0.0003(14) 0.0070(16) -0.0027(15)
C28 0.026(2) 0.0276(19) 0.032(2) -0.0042(16) 0.0002(17) 0.0005(15)
C29 0.022(2) 0.0206(18) 0.052(3) 0.0004(17) 0.0056(18) -0.0013(14)
C30 0.031(2) 0.0230(18) 0.044(2) 0.0050(16) 0.0150(19) -0.0032(15)
O1 0.056(2) 0.0469(18) 0.0296(16) -0.0037(13) 0.0211(15) -0.0249(16)
C31 0.032(2) 0.032(2) 0.0214(18) 0.0001(15) 0.0096(16) -0.0052(16)

loop_
_atom_type_symbol
_atom_type_description
_atom_type_scat_dispersion_real
_atom_type_scat_dispersion_imag
_atom_type_scat_source
C C 0.0033 0.0016 'International Tables Vol C Tables 4.2.6.8 and 6.1.1.4'
H H 0.0000 0.0000 'International Tables Vol C Tables 4.2.6.8 and 6.1.1.4'
O O 0.0106 0.0060 'International Tables Vol C Tables 4.2.6.8 and 6.1.1.4'
P P 0.1023 0.0942 'International Tables Vol C Tables 4.2.6.8 and 6.1.1.4'
Ir Ir -1.4442 7.9887 'International Tables Vol C Tables 4.2.6.8 and 6.1.1.4'

loop_
_geom_angle_atom_site_label_1
_geom_angle_atom_site_label_2
_geom_angle_atom_site_label_3
_geom_angle
C31 Ir1 C1 97.46(14)
C31 Ir1 C26 79.67(15)
C1 Ir1 C26 176.08(13)
C31 Ir1 P2 93.93(12)
C1 Ir1 P2 80.81(10)
C26 Ir1 P2 96.67(10)
C31 Ir1 P1 96.90(12)
C1 Ir1 P1 82.00(10)
C26 Ir1 P1 100.94(10)
P2 Ir1 P1 160.71(3)
C7 P1 C13 103.30(17)
C7 P1 C9 102.69(19)
C13 P1 C9 111.00(17)
C7 P1 Ir1 101.91(12)
C13 P1 Ir1 114.79(12)
C9 P1 Ir1 120.27(14)
C8 P2 C21 103.61(18)
C8 P2 C17 105.98(19)
C21 P2 C17 110.07(18)
C8 P2 Ir1 101.12(12)
C21 P2 Ir1 126.80(13)
C17 P2 Ir1 107.11(13)
C6 C1 C2 116.7(3)
C6 C1 Ir1 121.5(3)
C2 C1 Ir1 121.8(2)
C3 C2 C1 121.4(3)
C3 C2 C7 120.2(3)
C1 C2 C7 118.4(3)
C4 C3 C2 120.2(4)
C4 C3 H3 119.9
C2 C3 H3 119.9
C5 C4 C3 119.8(3)
C5 C4 H4 120.1
C3 C4 H4 120.1
C4 C5 C6 120.0(3)
C4 C5 H5 120.0
C6 C5 H5 120.0
C5 C6 C1 121.9(3)
C5 C6 C8 121.0(3)
C1 C6 C8 117.1(3)
C2 C7 P1 110.4(3)
C2 C7 H7A 109.6
P1 C7 H7A 109.6
C2 C7 H7B 109.6
P1 C7 H7B 109.6
H7A C7 H7B 108.1
C6 C8 P2 108.4(2)
C6 C8 H8A 110.0
P2 C8 H8A 110.0
C6 C8 H8B 110.0
P2 C8 H8B 110.0
H8A C8 H8B 108.4
C12 C9 C11 111.9(4)
C12 C9 C10 107.9(3)
C11 C9 C10 106.3(4)
C12 C9 P1 110.6(3)
C11 C9 P1 107.0(3)
C10 C9 P1 113.1(3)
C9 C10 H10A 109.5
C9 C10 H10B 109.5
H10A C10 H10B 109.5
C9 C10 H10C 109.5
H10A C10 H10C 109.5
H10B C10 H10C 109.5
C9 C11 H11A 109.5
C9 C11 H11B 109.5
H11A C11 H11B 109.5
C9 C11 H11C 109.5
H11A C11 H11C 109.5
H11B C11 H11C 109.5
C9 C12 H12A 109.5
C9 C12 H12B 109.5
H12A C12 H12B 109.5
C9 C12 H12C 109.5
H12A C12 H12C 109.5
H12B C12 H12C 109.5
C14 C13 C16 109.4(3)
C14 C13 C15 108.5(3)
C16 C13 C15 107.8(3)
C14 C13 P1 115.6(3)
C16 C13 P1 110.3(2)
C15 C13 P1 104.9(2)
C13 C14 H14A 109.5
C13 C14 H14B 109.5
H14A C14 H14B 109.5
C13 C14 H14C 109.5
H14A C14 H14C 109.5
H14B C14 H14C 109.5
C13 C15 H15A 109.5
C13 C15 H15B 109.5
H15A C15 H15B 109.5
C13 C15 H15C 109.5
H15A C15 H15C 109.5
H15B C15 H15C 109.5
C13 C16 H16A 109.5
C13 C16 H16B 109.5
H16A C16 H16B 109.5
C13 C16 H16C 109.5
H16A C16 H16C 109.5
H16B C16 H16C 109.5
C20 C17 C19 111.3(4)
C20 C17 C18 106.6(4)
C19 C17 C18 106.8(4)
C20 C17 P2 112.8(3)
C19 C17 P2 112.6(3)
C18 C17 P2 106.1(3)
C17 C18 H18A 109.5
C17 C18 H18B 109.5
H18A C18 H18B 109.5
C17 C18 H18C 109.5
H18A C18 H18C 109.5
H18B C18 H18C 109.5
C17 C19 H19A 109.5
C17 C19 H19B 109.5
H19A C19 H19B 109.5
C17 C19 H19C 109.5
H19A C19 H19C 109.5
H19B C19 H19C 109.5
C17 C20 H20A 109.5
C17 C20 H20B 109.5
H20A C20 H20B 109.5
C17 C20 H20C 109.5
H20A C20 H20C 109.5
H20B C20 H20C 109.5
C22 C21 C24 106.3(3)
C22 C21 C23 108.8(4)
C24 C21 C23 108.2(4)
C22 C21 P2 109.5(3)
C24 C21 P2 111.5(3)
C23 C21 P2 112.3(3)
C21 C22 H22A 109.5
C21 C22 H22B 109.5
H22A C22 H22B 109.5
C21 C22 H22C 109.5
H22A C22 H22C 109.5
H22B C22 H22C 109.5
C21 C23 H23A 109.5
C21 C23 H23B 109.5
H23A C23 H23B 109.5
C21 C23 H23C 109.5
H23A C23 H23C 109.5
H23B C23 H23C 109.5
C21 C24 H24A 109.5
C21 C24 H24B 109.5
H24A C24 H24B 109.5
C21 C24 H24C 109.5
H24A C24 H24C 109.5
H24B C24 H24C 109.5
O1 C25 C26 118.5(3)
O1 C25 C30 116.8(3)
C26 C25 C30 124.6(4)
C25 C26 C27 115.0(3)
C25 C26 Ir1 112.6(3)
C27 C26 Ir1 132.1(3)
C28 C27 C26 122.6(4)
C28 C27 H27 118.7
C26 C27 H27 118.7
C29 C28 C27 119.8(4)
C29 C28 H28 120.1
C27 C28 H28 120.1
C30 C29 C28 119.8(4)
C30 C29 H29 120.1
C28 C29 H29 120.1
C29 C30 C25 118.2(4)
C29 C30 H30 120.9
C25 C30 H30 120.9
C25 O1 C31 114.8(3)
O1 C31 Ir1 114.2(2)
O1 C31 H31A 108.7
Ir1 C31 H31A 108.7
O1 C31 H31B 108.7
Ir1 C31 H31B 108.7
H31A C31 H31B 107.6

loop_
_geom_bond_atom_site_label_1
_geom_bond_atom_site_label_2
_geom_bond_distance
Ir1 C31 2.045(4)
Ir1 C1 2.091(3)
Ir1 C26 2.096(3)
Ir1 P2 2.3107(9)
Ir1 P1 2.3365(9)
P1 C7 1.845(4)
P1 C13 1.878(3)
P1 C9 1.883(4)
P2 C8 1.836(4)
P2 C21 1.885(4)
P2 C17 1.887(4)
C1 C6 1.404(5)
C1 C2 1.411(5)
C2 C3 1.392(5)
C2 C7 1.511(5)
C3 C4 1.391(5)
C3 H3 0.9500
C4 C5 1.378(6)
C4 H4 0.9500
C5 C6 1.395(5)
C5 H5 0.9500
C6 C8 1.515(5)
C7 H7A 0.9900
C7 H7B 0.9900
C8 H8A 0.9900
C8 H8B 0.9900
C9 C12 1.529(6)
C9 C11 1.540(6)
C9 C10 1.549(6)
C10 H10A 0.9800
C10 H10B 0.9800
C10 H10C 0.9800
C11 H11A 0.9800
C11 H11B 0.9800
C11 H11C 0.9800
C12 H12A 0.9800
C12 H12B 0.9800
C12 H12C 0.9800
C13 C14 1.527(5)
C13 C16 1.530(5)
C13 C15 1.533(5)
C14 H14A 0.9800
C14 H14B 0.9800
C14 H14C 0.9800
C15 H15A 0.9800
C15 H15B 0.9800
C15 H15C 0.9800
C16 H16A 0.9800
C16 H16B 0.9800
C16 H16C 0.9800
C17 C20 1.507(6)
C17 C19 1.542(6)
C17 C18 1.546(6)
C18 H18A 0.9800
C18 H18B 0.9800
C18 H18C 0.9800
C19 H19A 0.9800
C19 H19B 0.9800
C19 H19C 0.9800
C20 H20A 0.9800
C20 H20B 0.9800
C20 H20C 0.9800
C21 C22 1.516(6)
C21 C24 1.535(6)
C21 C23 1.546(6)
C22 H22A 0.9800
C22 H22B 0.9800
C22 H22C 0.9800
C23 H23A 0.9800
C23 H23B 0.9800
C23 H23C 0.9800
C24 H24A 0.9800
C24 H24B 0.9800
C24 H24C 0.9800
C25 O1 1.383(5)
C25 C26 1.389(5)
C25 C30 1.397(5)
C26 C27 1.398(5)
C27 C28 1.395(5)
C27 H27 0.9500
C28 C29 1.392(6)
C28 H28 0.9500
C29 C30 1.386(6)
C29 H29 0.9500
C30 H30 0.9500
O1 C31 1.443(5)
C31 H31A 0.9900
C31 H31B 0.9900

loop_
_geom_torsion_atom_site_label_1
_geom_torsion_atom_site_label_2
_geom_torsion_atom_site_label_3
_geom_torsion_atom_site_label_4
_geom_torsion
C31 Ir1 P1 C7 -114.05(18)
C1 Ir1 P1 C7 -17.44(17)
C26 Ir1 P1 C7 165.19(17)
P2 Ir1 P1 C7 9.65(18)
C31 Ir1 P1 C13 135.07(16)
C1 Ir1 P1 C13 -128.32(15)
C26 Ir1 P1 C13 54.31(16)
P2 Ir1 P1 C13 -101.23(15)
C31 Ir1 P1 C9 -1.53(18)
C1 Ir1 P1 C9 95.08(17)
C26 Ir1 P1 C9 -82.29(18)
P2 Ir1 P1 C9 122.17(16)
C31 Ir1 P2 C8 71.85(18)
C1 Ir1 P2 C8 -25.08(17)
C26 Ir1 P2 C8 151.89(17)
P1 Ir1 P2 C8 -52.26(18)
C31 Ir1 P2 C21 -44.7(2)
C1 Ir1 P2 C21 -141.60(19)
C26 Ir1 P2 C21 35.4(2)
P1 Ir1 P2 C21 -168.78(17)
C31 Ir1 P2 C17 -177.40(17)
C1 Ir1 P2 C17 85.66(16)
C26 Ir1 P2 C17 -97.37(17)
P1 Ir1 P2 C17 58.48(17)
C31 Ir1 C1 C6 -76.5(3)
C26 Ir1 C1 C6 -34(2)
P2 Ir1 C1 C6 16.3(3)
P1 Ir1 C1 C6 -172.5(3)
C31 Ir1 C1 C2 106.6(3)
C26 Ir1 C1 C2 149.4(18)
P2 Ir1 C1 C2 -160.6(3)
P1 Ir1 C1 C2 10.6(3)
C6 C1 C2 C3 3.0(5)
Ir1 C1 C2 C3 -180.0(3)
C6 C1 C2 C7 -173.6(3)
Ir1 C1 C2 C7 3.4(5)
C1 C2 C3 C4 -2.8(6)
C7 C2 C3 C4 173.8(4)
C2 C3 C4 C5 0.8(6)
C3 C4 C5 C6 0.8(6)
C4 C5 C6 C1 -0.4(6)
C4 C5 C6 C8 178.1(4)
C2 C1 C6 C5 -1.5(5)
Ir1 C1 C6 C5 -178.5(3)
C2 C1 C6 C8 180.0(3)
Ir1 C1 C6 C8 2.9(4)
C3 C2 C7 P1 163.5(3)
C1 C2 C7 P1 -19.8(4)
C13 P1 C7 C2 143.6(3)
C9 P1 C7 C2 -100.9(3)
Ir1 P1 C7 C2 24.2(3)
C5 C6 C8 P2 155.1(3)
C1 C6 C8 P2 -26.3(4)
C21 P2 C8 C6 166.3(3)
C17 P2 C8 C6 -77.8(3)
Ir1 P2 C8 C6 33.8(3)
C7 P1 C9 C12 170.6(3)
C13 P1 C9 C12 -79.6(3)
Ir1 P1 C9 C12 58.5(3)
C7 P1 C9 C11 48.5(3)
C13 P1 C9 C11 158.4(3)
Ir1 P1 C9 C11 -63.6(3)
C7 P1 C9 C10 -68.2(3)
C13 P1 C9 C10 41.6(3)
Ir1 P1 C9 C10 179.7(2)
C7 P1 C13 C14 43.4(3)
C9 P1 C13 C14 -66.1(3)
Ir1 P1 C13 C14 153.4(2)
C7 P1 C13 C16 168.1(3)
C9 P1 C13 C16 58.7(3)
Ir1 P1 C13 C16 -81.9(3)
C7 P1 C13 C15 -76.1(3)
C9 P1 C13 C15 174.5(3)
Ir1 P1 C13 C15 33.9(3)
C8 P2 C17 C20 -157.4(3)
C21 P2 C17 C20 -46.0(4)
Ir1 P2 C17 C20 95.2(3)
C8 P2 C17 C19 -30.4(4)
C21 P2 C17 C19 81.0(3)
Ir1 P2 C17 C19 -137.7(3)
C8 P2 C17 C18 86.1(3)
C21 P2 C17 C18 -162.5(3)
Ir1 P2 C17 C18 -21.2(3)
C8 P2 C21 C22 -58.7(3)
C17 P2 C21 C22 -171.7(3)
Ir1 P2 C21 C22 56.6(3)
C8 P2 C21 C24 -176.1(3)
C17 P2 C21 C24 70.9(3)
Ir1 P2 C21 C24 -60.7(3)
C8 P2 C21 C23 62.2(4)
C17 P2 C21 C23 -50.8(4)
Ir1 P2 C21 C23 177.6(3)
O1 C25 C26 C27 -178.0(3)
C30 C25 C26 C27 -1.6(6)
O1 C25 C26 Ir1 -3.5(4)
C30 C25 C26 Ir1 172.9(3)
C31 Ir1 C26 C25 3.8(3)
C1 Ir1 C26 C25 -39(2)
P2 Ir1 C26 C25 -89.0(3)
P1 Ir1 C26 C25 98.9(3)
C31 Ir1 C26 C27 177.0(4)
C1 Ir1 C26 C27 133.9(18)
P2 Ir1 C26 C27 84.2(4)
P1 Ir1 C26 C27 -87.8(4)
C25 C26 C27 C28 1.4(5)
Ir1 C26 C27 C28 -171.8(3)
C26 C27 C28 C29 0.0(6)
C27 C28 C29 C30 -1.2(6)
C28 C29 C30 C25 1.0(6)
O1 C25 C30 C29 176.9(4)
C26 C25 C30 C29 0.5(6)
C26 C25 O1 C31 0.5(5)
C30 C25 O1 C31 -176.2(3)
C25 O1 C31 Ir1 2.8(4)
C1 Ir1 C31 O1 173.7(3)
C26 Ir1 C31 O1 -3.5(3)
P2 Ir1 C31 O1 92.5(3)
P1 Ir1 C31 O1 -103.5(3)
